data_2202638
loop_
_publ_author_name
'Callejo, Lorena M.'
'Muga, I\~naki'
'Vitoria, Pablo'
'Reinoso, Santiago'
'Rom\'an, Pascual'
'Guti\'errez-Zorrilla, Juan M.'

_publ_section_title
;\m-Oxalato-\k^4^<i>O</i>^1^,<i>O</i>^2^:O^1'^,<i>O</i>^2'^-bis[aqua(diethylenetriamine-\k^3^<i>N</i>)nickel(II)]
 bis(tetraphenylborate)
;
_journal_issue 8
_journal_name_full 'Acta Crystallographica Section E'
_journal_page_first m684
_journal_page_last m686
_journal_paper_doi 10.1107/S1600536803016362
_journal_volume 59
_journal_year 2003
_chemical_formula_iupac '[Ni2 (C2 O4) (C4 H13 N3)2 (H2 O)2] (C24 H20 B1)2'
_chemical_formula_moiety 'C10 H30 N6 Ni2 O6 2+, 2C24 H20 B1 1-'
_chemical_formula_sum 'C58 H70 B2 N6 Ni2 O6'
_chemical_formula_weight 1086.24
_space_group_IT_number 14
_symmetry_cell_setting monoclinic
_symmetry_space_group_name_Hall '-P 2yn'
_symmetry_space_group_name_H-M 'P 1 21/n 1'
_audit_creation_method 'WinGX routine CIF_UPDATE'
_cell_angle_alpha 90
_cell_angle_beta 98.520(10)
_cell_angle_gamma 90
_cell_formula_units_Z 2
_cell_length_a 10.8500(10)
_cell_length_b 19.576(3)
_cell_length_c 13.020(2)
_cell_measurement_reflns_used 25
_cell_measurement_temperature 293(2)
_cell_measurement_theta_max 12.26
_cell_measurement_theta_min 9.6
_cell_volume 2734.9(6)
_computing_cell_refinement 'CAD-4 EXPRESS (Enraf-Nonius, 1994)'
_computing_data_collection 'CAD-4 EXPRESS (Enraf-Nonius, 1994)'
_computing_data_reduction 'XCAD4 (Harms & Wocadlo, 1995)'
_computing_molecular_graphics 'ORTEP-3 for Windows (Farrugia, 1997) and DIAMOND (Brandenburg, 2002)'
_computing_publication_material 'WinGX (Farrugia, 1999)'
_computing_structure_refinement 'SHELXL97 (Sheldrick, 1997)'
_computing_structure_solution 'DIRDIF99.2 (Beurskens et al., 1999)'
_diffrn_measured_fraction_theta_full 0.998
_diffrn_measured_fraction_theta_max 0.998
_diffrn_measurement_device '\k-geometry diffractometer'
_diffrn_measurement_device_type 'Enraf-Nonius CAD-4'
_diffrn_measurement_method \w/2\q
_diffrn_radiation_source 'x-ray tube'
_diffrn_radiation_type MoK\a
_diffrn_radiation_wavelength 0.71073
_diffrn_reflns_av_R_equivalents 0.046
_diffrn_reflns_limit_h_max 15
_diffrn_reflns_limit_h_min -15
_diffrn_reflns_limit_k_max 27
_diffrn_reflns_limit_k_min 0
_diffrn_reflns_limit_l_max 18
_diffrn_reflns_limit_l_min 0
_diffrn_reflns_number 8287
_diffrn_reflns_theta_full 30.01
_diffrn_reflns_theta_max 30.01
_diffrn_reflns_theta_min 1.89
_diffrn_standards_decay_% 4
_diffrn_standards_interval_count 100
_diffrn_standards_number 2
_exptl_absorpt_coefficient_mu 0.744
_exptl_absorpt_correction_type none
_exptl_crystal_colour blue
_exptl_crystal_density_diffrn 1.319
_exptl_crystal_density_method 'not measured'
_exptl_crystal_description prism
_exptl_crystal_F_000 1148
_exptl_crystal_size_max 0.5
_exptl_crystal_size_mid 0.3
_exptl_crystal_size_min 0.25
_refine_diff_density_max 0.433
_refine_diff_density_min -0.498
_refine_ls_extinction_method none
_refine_ls_goodness_of_fit_ref 1.013
_refine_ls_hydrogen_treatment mixed
_refine_ls_matrix_type full
_refine_ls_number_parameters 343
_refine_ls_number_reflns 7975
_refine_ls_number_restraints 0
_refine_ls_restrained_S_all 1.013
_refine_ls_R_factor_all 0.103
_refine_ls_R_factor_gt 0.0451
_refine_ls_shift/su_max 0.001
_refine_ls_shift/su_mean 0.000
_refine_ls_structure_factor_coef Fsqd
_refine_ls_weighting_details 'calc w = 1/[\s^2^(Fo^2^)+(0.057P)^2^+0.7675P] where P = (Fo^2^+2Fc^2^)/3'
_refine_ls_weighting_scheme calc
_refine_ls_wR_factor_gt 0.104
_refine_ls_wR_factor_ref 0.1255
_reflns_number_gt 4921
_reflns_number_total 7975
_reflns_threshold_expression I>2\s(I)
_cod_data_source_file fl6050.cif
_cod_data_source_block I
_cod_original_sg_symbol_H-M 'P 21/n'
_cod_database_code 2202638
_cod_database_fobs_code 2202638

loop_
_symmetry_equiv_pos_as_xyz
'x, y, z'
'-x+1/2, y+1/2, -z+1/2'
'-x, -y, -z'
'x-1/2, -y-1/2, z-1/2'

loop_
_atom_site_label
_atom_site_fract_x
_atom_site_fract_y
_atom_site_fract_z
_atom_site_U_iso_or_equiv
_atom_site_adp_type
_atom_site_calc_flag
_atom_site_refinement_flags
_atom_site_occupancy
_atom_site_disorder_assembly
_atom_site_disorder_group
_atom_site_type_symbol
Ni1 0.10145(2) 0.083678(15) 0.15272(2) 0.04100(9) Uani d . 1 . . Ni
O1 -0.03939(14) 0.08394(8) 0.02725(13) 0.0477(4) Uani d . 1 . . O
O2 0.13374(13) -0.01074(9) 0.09089(13) 0.0470(4) Uani d . 1 . . O
O3 -0.01293(19) 0.03830(12) 0.24975(19) 0.0645(6) Uani d . 1 . . O
H31W 0.001(3) -0.0004(19) 0.259(3) 0.077 Uiso d . 1 . . H
H32W -0.081(3) 0.0488(18) 0.249(3) 0.077 Uiso d . 1 . . H
N7 0.04478(19) 0.18027(11) 0.19259(18) 0.0539(5) Uani d . 1 . . N
H7A -0.0236(15) 0.1886(2) 0.1606(7) 0.065 Uiso d R 1 . . H
H7B 0.0398(2) 0.18134(11) 0.2541(14) 0.065 Uiso d R 1 . . H
C31 0.31000(18) 0.02785(11) 0.75333(18) 0.0383(5) Uani d . 1 . . C
N4 0.22828(17) 0.13878(11) 0.07978(17) 0.0478(5) Uani d . 1 . . N
H4 0.22892(17) 0.1221(6) 0.017(2) 0.057 Uiso d R 1 . . H
N1 0.25872(19) 0.06484(13) 0.26221(18) 0.0568(6) Uani d . 1 . . N
H1A 0.2670(3) 0.0959(7) 0.3105(11) 0.068 Uiso d R 1 . . H
H1B 0.2539(2) 0.0249(9) 0.2908(7) 0.068 Uiso d R 1 . . H
C26 0.4926(2) 0.14406(13) 0.84034(19) 0.0480(6) Uani d . 1 . . C
H26 0.5277 0.1039 0.8198 0.058 Uiso calc R 1 . . H
C35 0.2937(2) -0.09439(12) 0.7182(2) 0.0541(6) Uani d . 1 . . C
H35 0.283 -0.1296 0.6697 0.065 Uiso calc R 1 . . H
C11 0.1406(2) 0.11687(11) 0.69189(18) 0.0410(5) Uani d . 1 . . C
C33 0.3272(3) -0.05662(15) 0.8925(2) 0.0590(7) Uani d . 1 . . C
H33 0.3386 -0.0659 0.9633 0.071 Uiso calc R 1 . . H
C21 0.36811(19) 0.15858(11) 0.80057(16) 0.0373(4) Uani d . 1 . . C
C1 -0.05030(19) 0.02752(12) -0.01816(18) 0.0413(5) Uani d . 1 . . C
C32 0.3277(2) 0.01021(13) 0.85867(19) 0.0470(5) Uani d . 1 . . C
H32 0.3402 0.0449 0.9079 0.056 Uiso calc R 1 . . H
C16 0.0685(2) 0.13391(14) 0.7686(2) 0.0542(6) Uani d . 1 . . C
H16 0.1088 0.146 0.8342 0.065 Uiso calc R 1 . . H
C43 0.3778(3) 0.20691(16) 0.4717(2) 0.0594(7) Uani d . 1 . . C
H43 0.3531 0.2476 0.4379 0.071 Uiso calc R 1 . . H
C45 0.5053(3) 0.10830(15) 0.4904(2) 0.0612(7) Uani d . 1 . . C
H45 0.5681 0.0818 0.4692 0.073 Uiso calc R 1 . . H
C44 0.4693(3) 0.16752(17) 0.4388(2) 0.0617(7) Uani d . 1 . . C
H44 0.5063 0.181 0.382 0.074 Uiso calc R 1 . . H
C36 0.2928(2) -0.02693(12) 0.6851(2) 0.0454(5) Uani d . 1 . . C
H36 0.2802 -0.0181 0.6141 0.055 Uiso calc R 1 . . H
C12 0.0731(2) 0.09787(13) 0.5963(2) 0.0538(6) Uani d . 1 . . C
H12 0.1166 0.0861 0.5425 0.065 Uiso calc R 1 . . H
C3 0.3543(2) 0.13224(16) 0.1401(2) 0.0610(7) Uani d . 1 . . C
H3A 0.3711 0.171 0.1865 0.073 Uiso calc R 1 . . H
H3B 0.416 0.1321 0.0932 0.073 Uiso calc R 1 . . H
B1 0.2931(2) 0.10752(13) 0.71432(19) 0.0363(5) Uani d . 1 . . B
C34 0.3103(2) -0.10924(14) 0.8226(3) 0.0595(7) Uani d . 1 . . C
H34 0.31 -0.1543 0.8453 0.071 Uiso calc R 1 . . H
C13 -0.0562(3) 0.09590(16) 0.5785(3) 0.0721(10) Uani d . 1 . . C
H13 -0.0975 0.0819 0.5142 0.086 Uiso calc R 1 . . H
C2 0.3639(2) 0.06730(15) 0.2019(2) 0.0581(7) Uani d . 1 . . C
H2A 0.3606 0.0282 0.1558 0.07 Uiso calc R 1 . . H
H2B 0.4424 0.066 0.2485 0.07 Uiso calc R 1 . . H
C14 -0.1235(3) 0.11465(18) 0.6559(3) 0.0807(11) Uani d . 1 . . C
H14 -0.2101 0.1145 0.6437 0.097 Uiso calc R 1 . . H
C22 0.3239(2) 0.22067(12) 0.83299(19) 0.0456(5) Uani d . 1 . . C
H22 0.243 0.2339 0.8071 0.055 Uiso calc R 1 . . H
C41 0.3548(2) 0.12486(12) 0.60957(17) 0.0394(5) Uani d . 1 . . C
C24 0.5162(3) 0.24677(15) 0.9406(2) 0.0605(7) Uani d . 1 . . C
H24 0.5643 0.2755 0.9874 0.073 Uiso calc R 1 . . H
C46 0.4486(2) 0.08734(13) 0.5744(2) 0.0506(6) Uani d . 1 . . C
H46 0.4747 0.0468 0.6081 0.061 Uiso calc R 1 . . H
C6 0.1342(3) 0.23198(14) 0.1686(2) 0.0564(6) Uani d . 1 . . C
H6A 0.2025 0.2357 0.2254 0.068 Uiso calc R 1 . . H
H6B 0.0937 0.2762 0.1584 0.068 Uiso calc R 1 . . H
C5 0.1824(3) 0.21014(15) 0.0708(2) 0.0587(7) Uani d . 1 . . C
H5A 0.1161 0.2138 0.0122 0.07 Uiso calc R 1 . . H
H5B 0.2496 0.2402 0.0583 0.07 Uiso calc R 1 . . H
C42 0.3229(2) 0.18560(14) 0.55553(19) 0.0495(6) Uani d . 1 . . C
H42 0.2616 0.2131 0.577 0.059 Uiso calc R 1 . . H
C15 -0.0614(3) 0.13354(17) 0.7509(3) 0.0723(9) Uani d . 1 . . C
H15 -0.1059 0.1462 0.8036 0.087 Uiso calc R 1 . . H
C23 0.3965(3) 0.26354(14) 0.9027(2) 0.0577(7) Uani d . 1 . . C
H23 0.3628 0.304 0.9235 0.069 Uiso calc R 1 . . H
C25 0.5655(2) 0.18710(15) 0.9091(2) 0.0576(7) Uani d . 1 . . C
H25 0.6477 0.1755 0.9338 0.069 Uiso calc R 1 . . H

loop_
_atom_site_aniso_label
_atom_site_aniso_U_11
_atom_site_aniso_U_22
_atom_site_aniso_U_33
_atom_site_aniso_U_12
_atom_site_aniso_U_13
_atom_site_aniso_U_23
Ni1 0.03954(13) 0.04095(16) 0.04260(18) -0.00240(12) 0.00636(11) -0.00702(14)
O1 0.0478(8) 0.0398(9) 0.0530(10) 0.0028(7) -0.0004(7) -0.0109(8)
O2 0.0433(7) 0.0463(9) 0.0485(10) 0.0023(7) -0.0026(7) -0.0075(8)
O3 0.0550(10) 0.0603(13) 0.0826(15) -0.0015(10) 0.0243(10) 0.0123(12)
N7 0.0562(11) 0.0547(13) 0.0536(13) 0.0028(10) 0.0179(10) -0.0128(11)
C31 0.0384(9) 0.0377(11) 0.0399(12) 0.0018(8) 0.0092(9) 0.0031(9)
N4 0.0488(10) 0.0536(12) 0.0422(12) 0.0020(9) 0.0111(9) -0.0026(10)
N1 0.0553(11) 0.0663(15) 0.0470(13) -0.0081(10) 0.0011(10) -0.0011(11)
C26 0.0518(12) 0.0473(14) 0.0439(14) -0.0005(10) 0.0038(10) 0.0029(11)
C35 0.0534(12) 0.0366(14) 0.0730(19) -0.0062(10) 0.0122(12) -0.0054(12)
C11 0.0470(10) 0.0344(11) 0.0413(13) -0.0002(9) 0.0054(9) 0.0092(10)
C33 0.0677(15) 0.0561(16) 0.0565(17) 0.0098(13) 0.0197(13) 0.0211(14)
C21 0.0471(10) 0.0378(11) 0.0272(11) 0.0005(9) 0.0062(8) 0.0039(9)
C1 0.0406(10) 0.0413(12) 0.0423(13) -0.0009(9) 0.0068(9) -0.0015(10)
C32 0.0594(13) 0.0454(14) 0.0383(13) 0.0062(10) 0.0135(10) 0.0080(11)
C16 0.0529(12) 0.0529(15) 0.0589(17) 0.0033(11) 0.0150(12) 0.0032(13)
C43 0.0683(15) 0.0687(18) 0.0395(14) -0.0110(14) 0.0025(12) 0.0159(13)
C45 0.0786(17) 0.0580(17) 0.0541(17) -0.0065(14) 0.0334(14) -0.0146(14)
C44 0.0804(18) 0.074(2) 0.0339(14) -0.0230(15) 0.0194(13) -0.0060(13)
C36 0.0482(11) 0.0422(13) 0.0460(14) -0.0044(9) 0.0072(10) -0.0004(11)
C12 0.0565(13) 0.0550(16) 0.0464(15) -0.0064(11) -0.0042(11) 0.0151(12)
C3 0.0437(11) 0.0703(19) 0.0693(19) -0.0062(12) 0.0097(12) 0.0017(15)
B1 0.0449(11) 0.0346(12) 0.0296(13) 0.0004(9) 0.0059(9) 0.0016(10)
C34 0.0577(13) 0.0389(13) 0.084(2) 0.0005(11) 0.0188(14) 0.0194(14)
C13 0.0607(15) 0.070(2) 0.075(2) -0.0136(14) -0.0227(15) 0.0317(16)
C2 0.0408(11) 0.0679(18) 0.0632(18) 0.0025(11) -0.0001(11) -0.0056(14)
C14 0.0440(13) 0.075(2) 0.119(3) 0.0002(14) -0.0009(17) 0.041(2)
C22 0.0559(12) 0.0405(13) 0.0394(13) -0.0003(10) 0.0038(10) -0.0014(10)
C41 0.0469(10) 0.0400(12) 0.0311(11) -0.0054(9) 0.0048(9) -0.0026(9)
C24 0.0815(17) 0.0518(16) 0.0417(15) -0.0176(14) -0.0122(13) -0.0003(12)
C46 0.0661(14) 0.0424(13) 0.0471(14) -0.0021(11) 0.0203(11) -0.0026(11)
C6 0.0729(16) 0.0444(14) 0.0547(17) -0.0017(12) 0.0183(13) -0.0080(12)
C5 0.0704(15) 0.0549(16) 0.0543(17) 0.0023(13) 0.0211(13) 0.0033(13)
C42 0.0525(12) 0.0528(15) 0.0427(14) 0.0006(10) 0.0057(10) 0.0087(11)
C15 0.0540(14) 0.0649(19) 0.103(3) 0.0075(13) 0.0280(17) 0.0147(18)
C23 0.0825(17) 0.0432(14) 0.0461(16) -0.0029(12) 0.0053(13) -0.0066(12)
C25 0.0551(13) 0.0599(17) 0.0523(16) -0.0110(12) -0.0101(12) 0.0129(13)

loop_
_atom_type_symbol
_atom_type_description
_atom_type_scat_dispersion_real
_atom_type_scat_dispersion_imag
_atom_type_scat_source
C C 0.0033 0.0016 'International Tables Vol C Tables 4.2.6.8 and 6.1.1.4'
H H 0 0 'International Tables Vol C Tables 4.2.6.8 and 6.1.1.4'
B B 0.0013 0.0007 'International Tables Vol C Tables 4.2.6.8 and 6.1.1.4'
N N 0.0061 0.0033 'International Tables Vol C Tables 4.2.6.8 and 6.1.1.4'
Ni Ni 0.3393 1.1124 'International Tables Vol C Tables 4.2.6.8 and 6.1.1.4'
O O 0.0106 0.006 'International Tables Vol C Tables 4.2.6.8 and 6.1.1.4'

loop_
_geom_angle_atom_site_label_1
_geom_angle_atom_site_label_2
_geom_angle_atom_site_label_3
_geom_angle_site_symmetry_1
_geom_angle_site_symmetry_3
_geom_angle
_geom_angle_publ_flag
O1 Ni1 O2 . . 80.93(6) ?
O1 Ni1 N7 . . 89.07(8) ?
O2 Ni1 N7 . . 169.98(8) ?
O1 Ni1 N4 . . 95.71(8) ?
O2 Ni1 N4 . . 97.12(8) ?
N7 Ni1 N4 . . 83.26(8) ?
O1 Ni1 N1 . . 167.10(8) ?
O2 Ni1 N1 . . 86.53(8) y
N7 Ni1 N1 . . 103.43(9) y
N4 Ni1 N1 . . 82.80(9) y
O1 Ni1 O3 . . 92.47(8) y
O2 Ni1 O3 . . 90.31(8) y
N7 Ni1 O3 . . 90.66(9) y
N1 Ni1 O3 . . 90.61(9) y
N4 Ni1 O3 . . 169.72(9) y
C1 O1 Ni1 . . 112.28(14) ?
C1 O2 Ni1 3 . 112.55(14) ?
Ni1 O3 H31W . . 113(3) ?
Ni1 O3 H32W . . 122(3) ?
H31W O3 H32W . . 116(4) ?
C6 N7 Ni1 . . 110.19(15) ?
C6 N7 H7A . . 109.6 ?
Ni1 N7 H7A . . 109.6 ?
C6 N7 H7B . . 109.6 ?
Ni1 N7 H7B . . 109.6 ?
H7A N7 H7B . . 108.1 ?
C36 C31 C32 . . 115.0(2) ?
C36 C31 B1 . . 122.5(2) ?
C32 C31 B1 . . 122.0(2) ?
C3 N4 C5 . . 113.4(2) ?
C3 N4 Ni1 . . 109.55(16) ?
C5 N4 Ni1 . . 106.66(15) ?
C3 N4 H4 . . 109 ?
C5 N4 H4 . . 109 ?
Ni1 N4 H4 . . 109 ?
C2 N1 Ni1 . . 104.41(16) ?
C2 N1 H1A . . 110.9 ?
Ni1 N1 H1A . . 110.9 ?
C2 N1 H1B . . 110.9 ?
Ni1 N1 H1B . . 110.9 ?
H1A N1 H1B . . 108.9 ?
C25 C26 C21 . . 122.8(2) ?
C25 C26 H26 . . 118.6 ?
C21 C26 H26 . . 118.6 ?
C34 C35 C36 . . 120.1(3) ?
C34 C35 H35 . . 119.9 ?
C36 C35 H35 . . 119.9 ?
C16 C11 C12 . . 115.2(2) ?
C16 C11 B1 . . 123.6(2) ?
C12 C11 B1 . . 120.5(2) ?
C34 C33 C32 . . 120.5(3) ?
C34 C33 H33 . . 119.8 ?
C32 C33 H33 . . 119.8 ?
C22 C21 C26 . . 114.9(2) ?
C22 C21 B1 . . 125.76(19) ?
C26 C21 B1 . . 119.1(2) ?
O1 C1 O2 . 3 126.6(2) ?
O1 C1 C1 . 3 117.1(2) ?
O2 C1 C1 3 3 116.3(3) ?
C33 C32 C31 . . 122.7(3) ?
C33 C32 H32 . . 118.7 ?
C31 C32 H32 . . 118.7 ?
C15 C16 C11 . . 122.6(3) ?
C15 C16 H16 . . 118.7 ?
C11 C16 H16 . . 118.7 ?
C44 C43 C42 . . 119.5(3) ?
C44 C43 H43 . . 120.2 ?
C42 C43 H43 . . 120.2 ?
C44 C45 C46 . . 120.5(3) ?
C44 C45 H45 . . 119.7 ?
C46 C45 H45 . . 119.7 ?
C45 C44 C43 . . 119.3(2) ?
C45 C44 H44 . . 120.4 ?
C43 C44 H44 . . 120.4 ?
C31 C36 C35 . . 122.8(2) ?
C31 C36 H36 . . 118.6 ?
C35 C36 H36 . . 118.6 ?
C13 C12 C11 . . 122.6(3) ?
C13 C12 H12 . . 118.7 ?
C11 C12 H12 . . 118.7 ?
N4 C3 C2 . . 110.1(2) ?
N4 C3 H3A . . 109.6 ?
C2 C3 H3A . . 109.6 ?
N4 C3 H3B . . 109.6 ?
C2 C3 H3B . . 109.6 ?
H3A C3 H3B . . 108.2 ?
C21 B1 C41 . . 102.84(17) y
C21 B1 C31 . . 110.37(18) y
C21 B1 C11 . . 116.13(19) y
C31 B1 C11 . . 102.93(17) y
C41 B1 C31 . . 114.38(18) y
C41 B1 C11 . . 110.63(18) y
C33 C34 C35 . . 118.9(2) ?
C33 C34 H34 . . 120.6 ?
C35 C34 H34 . . 120.6 ?
C14 C13 C12 . . 120.1(3) ?
C14 C13 H13 . . 119.9 ?
C12 C13 H13 . . 119.9 ?
N1 C2 C3 . . 108.4(2) ?
N1 C2 H2A . . 110 ?
C3 C2 H2A . . 110 ?
N1 C2 H2B . . 110 ?
C3 C2 H2B . . 110 ?
H2A C2 H2B . . 108.4 ?
C15 C14 C13 . . 119.3(3) ?
C15 C14 H14 . . 120.4 ?
C13 C14 H14 . . 120.4 ?
C23 C22 C21 . . 122.4(2) ?
C23 C22 H22 . . 118.8 ?
C21 C22 H22 . . 118.8 ?
C46 C41 C42 . . 115.0(2) ?
C46 C41 B1 . . 125.1(2) ?
C42 C41 B1 . . 119.5(2) ?
C23 C24 C25 . . 119.4(2) ?
C23 C24 H24 . . 120.3 ?
C25 C24 H24 . . 120.3 ?
C41 C46 C45 . . 122.3(3) ?
C41 C46 H46 . . 118.9 ?
C45 C46 H46 . . 118.9 ?
N7 C6 C5 . . 107.9(2) ?
N7 C6 H6A . . 110.1 ?
C5 C6 H6A . . 110.1 ?
N7 C6 H6B . . 110.1 ?
C5 C6 H6B . . 110.1 ?
H6A C6 H6B . . 108.4 ?
N4 C5 C6 . . 110.8(2) ?
N4 C5 H5A . . 109.5 ?
C6 C5 H5A . . 109.5 ?
N4 C5 H5B . . 109.5 ?
C6 C5 H5B . . 109.5 ?
H5A C5 H5B . . 108.1 ?
C43 C42 C41 . . 123.4(3) ?
C43 C42 H42 . . 118.3 ?
C41 C42 H42 . . 118.3 ?
C14 C15 C16 . . 120.1(3) ?
C14 C15 H15 . . 119.9 ?
C16 C15 H15 . . 119.9 ?
C24 C23 C22 . . 120.6(3) ?
C24 C23 H23 . . 119.7 ?
C22 C23 H23 . . 119.7 ?
C24 C25 C26 . . 119.9(2) ?
C24 C25 H25 . . 120 ?
C26 C25 H25 . . 120 ?

loop_
_geom_bond_atom_site_label_1
_geom_bond_atom_site_label_2
_geom_bond_site_symmetry_2
_geom_bond_distance
_geom_bond_publ_flag
Ni1 O1 . 2.065(2) y
Ni1 O2 . 2.067(2) y
Ni1 O3 . 2.095(2) y
Ni1 N1 . 2.088(2) y
Ni1 N4 . 2.085(2) y
Ni1 N7 . 2.078(2) y
O1 C1 . 1.250(3) ?
O2 C1 3 1.253(3) ?
O3 H31W . 0.78(4) ?
O3 H32W . 0.76(3) ?
N7 C6 . 1.467(3) ?
N7 H7A . 0.8115 ?
N7 H7B . 0.8115 ?
C31 C36 . 1.388(3) ?
C31 C32 . 1.400(3) ?
N4 C3 . 1.478(3) ?
N4 C5 . 1.482(3) ?
N4 H4 . 0.8789 ?
N1 C2 . 1.478(3) ?
N1 H1A . 0.8702 ?
N1 H1B . 0.8702 ?
C26 C25 . 1.389(3) ?
C26 C21 . 1.402(3) ?
C26 H26 . 0.93 ?
C35 C34 . 1.376(4) ?
C35 C36 . 1.389(3) ?
C35 H35 . 0.93 ?
C11 C16 . 1.397(3) ?
C11 C12 . 1.397(3) ?
B1 C11 . 1.647(3) y
B1 C21 . 1.629(3) y
B1 C31 . 1.642(3) y
C33 C34 . 1.369(4) ?
C33 C32 . 1.381(4) ?
C33 H33 . 0.93 ?
C21 C22 . 1.395(3) ?
C1 O2 3 1.253(3) ?
C1 C1 3 1.557(4) ?
C32 H32 . 0.93 ?
C16 C15 . 1.394(4) ?
C16 H16 . 0.93 ?
C43 C44 . 1.375(4) ?
C43 C42 . 1.383(4) ?
C43 H43 . 0.93 ?
C45 C44 . 1.367(4) ?
C45 C46 . 1.394(4) ?
C45 H45 . 0.93 ?
C44 H44 . 0.93 ?
C36 H36 . 0.93 ?
C12 C13 . 1.388(4) ?
C12 H12 . 0.93 ?
C3 C2 . 1.500(4) ?
C3 H3A . 0.97 ?
C3 H3B . 0.97 ?
B1 C41 . 1.641(3) y
C34 H34 . 0.93 ?
C13 C14 . 1.379(5) ?
C13 H13 . 0.93 ?
C2 H2A . 0.97 ?
C2 H2B . 0.97 ?
C14 C15 . 1.368(5) ?
C14 H14 . 0.93 ?
C22 C23 . 1.391(3) ?
C22 H22 . 0.93 ?
C41 C46 . 1.387(3) ?
C41 C42 . 1.399(3) ?
C24 C23 . 1.360(4) ?
C24 C25 . 1.372(4) ?
C24 H24 . 0.93 ?
C46 H46 . 0.93 ?
C6 C5 . 1.508(4) ?
C6 H6A . 0.97 ?
C6 H6B . 0.97 ?
C5 H5A . 0.97 ?
C5 H5B . 0.97 ?
C42 H42 . 0.93 ?
C15 H15 . 0.93 ?
C23 H23 . 0.93 ?
C25 H25 . 0.93 ?
